data_7025435
loop_
_publ_author_name
'Li, Fuwei'
'Hu, Jian Jin'
'Koh, Lip Lin'
'Hor, T. S. Andy'

_publ_section_title
;
 Substituent-dependent structures and catalysis of benzimidazole-tethered
 N-heterocyclic carbene complexes of Ag(I), Ni(II) and Pd(II).
;
_journal_issue 22
_journal_name_full 'Dalton transactions (Cambridge, England : 2003)'
_journal_page_first 5231
_journal_page_last 5241
_journal_paper_doi 10.1039/c000722f
_journal_volume 39
_journal_year 2010
_chemical_formula_sum 'C46 H58 Cl2 N8 Ni O3'
_chemical_formula_weight 900.61
_chemical_name_systematic
;
?
;
_space_group_IT_number 15
_symmetry_cell_setting monoclinic
_symmetry_space_group_name_Hall '-C 2yc'
_symmetry_space_group_name_H-M 'C 1 2/c 1'
_atom_sites_solution_hydrogens geom
_atom_sites_solution_primary direct
_atom_sites_solution_secondary difmap
_audit_creation_method SHELXL-97
_cell_angle_alpha 90.00
_cell_angle_beta 109.268(8)
_cell_angle_gamma 90.00
_cell_formula_units_Z 4
_cell_length_a 16.880(6)
_cell_length_b 13.061(5)
_cell_length_c 22.335(8)
_cell_measurement_reflns_used 917
_cell_measurement_temperature 223(2)
_cell_measurement_theta_max 18.28
_cell_measurement_theta_min 2.48
_cell_volume 4648(3)
_computing_cell_refinement 'Bruker SMART'
_computing_data_collection 'Bruker SMART'
_computing_data_reduction 'Bruker SAINT'
_computing_molecular_graphics 'Bruker SHELXTL'
_computing_publication_material 'Bruker SHELXTL'
_computing_structure_refinement 'SHELXL-97 (Sheldrick, 1997)'
_computing_structure_solution 'SHELXS-97 (Sheldrick, 1990)'
_diffrn_ambient_temperature 223(2)
_diffrn_measured_fraction_theta_full 1.000
_diffrn_measured_fraction_theta_max 1.000
_diffrn_measurement_device_type 'CCD area detector'
_diffrn_measurement_method 'phi and omega scans'
_diffrn_radiation_monochromator graphite
_diffrn_radiation_source 'fine-focus sealed tube'
_diffrn_radiation_type MoK\a
_diffrn_radiation_wavelength 0.71073
_diffrn_reflns_av_R_equivalents 0.1254
_diffrn_reflns_av_sigmaI/netI 0.1388
_diffrn_reflns_limit_h_max 20
_diffrn_reflns_limit_h_min -12
_diffrn_reflns_limit_k_max 15
_diffrn_reflns_limit_k_min -14
_diffrn_reflns_limit_l_max 26
_diffrn_reflns_limit_l_min -26
_diffrn_reflns_number 13065
_diffrn_reflns_theta_full 25.00
_diffrn_reflns_theta_max 25.00
_diffrn_reflns_theta_min 1.93
_exptl_absorpt_coefficient_mu 0.580
_exptl_absorpt_correction_T_max 0.9550
_exptl_absorpt_correction_T_min 0.8733
_exptl_absorpt_correction_type multi-scan
_exptl_absorpt_process_details 'Sadabs, (Sheldrick 2001)'
_exptl_crystal_colour COLOURLESS
_exptl_crystal_density_diffrn 1.287
_exptl_crystal_density_meas ?
_exptl_crystal_density_method 'not measured'
_exptl_crystal_description BLOCK
_exptl_crystal_F_000 1904
_exptl_crystal_size_max 0.24
_exptl_crystal_size_mid 0.12
_exptl_crystal_size_min 0.08
_refine_diff_density_max 1.473
_refine_diff_density_min -0.796
_refine_diff_density_rms 0.108
_refine_ls_extinction_method none
_refine_ls_goodness_of_fit_ref 1.078
_refine_ls_hydrogen_treatment mixed
_refine_ls_matrix_type full
_refine_ls_number_parameters 300
_refine_ls_number_reflns 4097
_refine_ls_number_restraints 1
_refine_ls_restrained_S_all 1.078
_refine_ls_R_factor_all 0.1838
_refine_ls_R_factor_gt 0.1169
_refine_ls_shift/su_max 0.000
_refine_ls_shift/su_mean 0.000
_refine_ls_structure_factor_coef Fsqd
_refine_ls_weighting_details 'calc w=1/[\s^2^(Fo^2^)+(0.1162P)^2^+38.4674P] where P=(Fo^2^+2Fc^2^)/3'
_refine_ls_weighting_scheme calc
_refine_ls_wR_factor_gt 0.2699
_refine_ls_wR_factor_ref 0.3023
_reflns_number_gt 2408
_reflns_number_total 4097
_reflns_threshold_expression >2sigma(I)
_cod_data_source_file c000722f.txt
_cod_data_source_block 3b
_cod_depositor_comments
;
The following automatic conversions were performed:

'_symmetry_cell_setting' value 'Monoclinic' changed to 'monoclinic'
according to /home/saulius/struct/CIF-dictionaries/cif_core.dic
dictionary named 'cif_core.dic' version 2.4.2 from
2011-04-26.

'_exptl_absorpt_correction_type' value 'Multi-scan'
changed to 'multi-scan' according to
/home/saulius/struct/CIF-dictionaries/cif_core.dic dictionary named
'cif_core.dic' version 2.4.2 from 2011-04-26.

Automatic conversion script
Id: cif_fix_values 1891 2012-01-12 08:04:46Z andrius 

The following automatic conversions were performed:

'_exptl_crystal_density_meas' value 'Not Measured' was changed to '?'
- the value is perceived as not measured.

Automatic conversion script
Id: cif_fix_values 3008 2015-01-20 13:52:24Z robertas 
;
_cod_original_sg_symbol_H-M C2/c
_cod_database_code 7025435

loop_
_symmetry_equiv_pos_as_xyz
'x, y, z'
'-x, y, -z+1/2'
'x+1/2, y+1/2, z'
'-x+1/2, y+1/2, -z+1/2'
'-x, -y, -z'
'x, -y, z-1/2'
'-x+1/2, -y+1/2, -z'
'x+1/2, -y+1/2, z-1/2'

loop_
_atom_site_label
_atom_site_type_symbol
_atom_site_fract_x
_atom_site_fract_y
_atom_site_fract_z
_atom_site_U_iso_or_equiv
_atom_site_adp_type
_atom_site_occupancy
_atom_site_symmetry_multiplicity
_atom_site_calc_flag
_atom_site_refinement_flags
_atom_site_disorder_assembly
_atom_site_disorder_group
Ni1 Ni 0.0000 0.0000 0.0000 0.0369(5) Uani 1 2 d S . .
N1 N 0.0672(5) -0.1170(5) 0.0303(3) 0.0450(18) Uani 1 1 d . . .
N2 N 0.1416(5) -0.2305(5) 0.1018(4) 0.053(2) Uani 1 1 d . . .
N3 N 0.1085(5) 0.0333(5) 0.1268(3) 0.0425(18) Uani 1 1 d . . .
N4 N 0.1218(4) 0.1627(5) 0.0718(3) 0.0406(17) Uani 1 1 d . . .
C1 C 0.0960(5) -0.1928(6) -0.0019(5) 0.043(2) Uani 1 1 d . . .
C2 C 0.0906(6) -0.2011(7) -0.0654(5) 0.053(2) Uani 1 1 d . . .
H2 H 0.0610 -0.1530 -0.0959 0.063 Uiso 1 1 calc R . .
C3 C 0.1299(6) -0.2819(7) -0.0809(5) 0.062(3) Uani 1 1 d . . .
H3 H 0.1278 -0.2897 -0.1233 0.074 Uiso 1 1 calc R . .
C4 C 0.1736(7) -0.3544(7) -0.0359(7) 0.073(3) Uani 1 1 d . . .
H4 H 0.2003 -0.4087 -0.0492 0.088 Uiso 1 1 calc R . .
C5 C 0.1794(7) -0.3501(7) 0.0265(6) 0.069(3) Uani 1 1 d . . .
H5 H 0.2068 -0.4006 0.0561 0.083 Uiso 1 1 calc R . .
C6 C 0.1407(5) -0.2629(6) 0.0431(5) 0.052(3) Uani 1 1 d . . .
C7 C 0.0953(6) -0.1401(6) 0.0912(4) 0.047(2) Uani 1 1 d . . .
C8 C 0.1806(7) -0.2836(8) 0.1622(5) 0.071(3) Uani 1 1 d . . .
H8A H 0.2059 -0.2328 0.1953 0.086 Uiso 1 1 calc R . .
H8B H 0.2256 -0.3278 0.1584 0.086 Uiso 1 1 calc R . .
C9 C 0.1189(7) -0.3477(8) 0.1818(5) 0.071(3) Uani 1 1 d . . .
H9A H 0.0764 -0.3036 0.1887 0.106 Uiso 1 1 calc R . .
H9B H 0.1483 -0.3838 0.2208 0.106 Uiso 1 1 calc R . .
H9C H 0.0924 -0.3968 0.1487 0.106 Uiso 1 1 calc R . .
C10 C 0.0872(6) -0.0722(6) 0.1416(4) 0.052(3) Uani 1 1 d . . .
H10A H 0.1255 -0.0941 0.1830 0.063 Uiso 1 1 calc R . .
H10B H 0.0297 -0.0744 0.1428 0.063 Uiso 1 1 calc R . .
C11 C 0.0788(5) 0.0723(6) 0.0682(4) 0.038(2) Uani 1 1 d . . .
C12 C 0.1684(6) 0.0978(7) 0.1687(4) 0.058(3) Uani 1 1 d . . .
H12 H 0.1968 0.0871 0.2121 0.070 Uiso 1 1 calc R . .
C13 C 0.1764(6) 0.1777(7) 0.1335(4) 0.049(2) Uani 1 1 d . . .
H13 H 0.2124 0.2339 0.1478 0.059 Uiso 1 1 calc R . .
C14 C 0.1176(5) 0.2254(6) 0.0174(4) 0.040(2) Uani 1 1 d . . .
C15 C 0.1415(5) 0.1821(6) -0.0314(4) 0.044(2) Uani 1 1 d . . .
C16 C 0.1352(6) 0.2394(6) -0.0846(5) 0.053(2) Uani 1 1 d . . .
H16 H 0.1495 0.2104 -0.1181 0.064 Uiso 1 1 calc R . .
C17 C 0.1069(6) 0.3424(7) -0.0887(5) 0.052(2) Uani 1 1 d . . .
C18 C 0.0869(6) 0.3832(6) -0.0388(5) 0.053(2) Uani 1 1 d . . .
H18 H 0.0698 0.4520 -0.0410 0.064 Uiso 1 1 calc R . .
C19 C 0.0909(6) 0.3266(6) 0.0143(4) 0.046(2) Uani 1 1 d . . .
C20 C 0.1792(6) 0.0748(6) -0.0273(5) 0.058(3) Uani 1 1 d . . .
H20A H 0.1346 0.0244 -0.0382 0.087 Uiso 1 1 calc R . .
H20B H 0.2167 0.0625 0.0155 0.087 Uiso 1 1 calc R . .
H20C H 0.2104 0.0695 -0.0568 0.087 Uiso 1 1 calc R . .
C21 C 0.0997(8) 0.4054(8) -0.1474(5) 0.076(3) Uani 1 1 d . . .
H21A H 0.0613 0.4620 -0.1504 0.114 Uiso 1 1 calc R . .
H21B H 0.0787 0.3626 -0.1848 0.114 Uiso 1 1 calc R . .
H21C H 0.1545 0.4320 -0.1445 0.114 Uiso 1 1 calc R . .
C22 C 0.0707(6) 0.3769(7) 0.0679(5) 0.059(3) Uani 1 1 d . . .
H22A H 0.0409 0.3290 0.0859 0.088 Uiso 1 1 calc R . .
H22B H 0.0357 0.4365 0.0521 0.088 Uiso 1 1 calc R . .
H22C H 0.1223 0.3978 0.1003 0.088 Uiso 1 1 calc R . .
O2S O 0.0531(13) 0.0256(16) 0.3103(9) 0.106(6) Uani 0.50 1 d P A -1
H2S H 0.0950 -0.0073 0.3099 0.159 Uiso 0.50 1 calc PR A -1
C2S C 0.046(3) 0.109(2) 0.2752(13) 0.17(3) Uani 0.50 1 d P A -1
H2S1 H 0.0248 0.1652 0.2946 0.253 Uiso 0.50 1 calc PR A -1
H2S2 H 0.0069 0.0967 0.2330 0.253 Uiso 0.50 1 calc PR A -1
H2S3 H 0.1002 0.1278 0.2726 0.253 Uiso 0.50 1 calc PR A -1
O1W O 0.0000 -0.1738(15) 0.2500 0.198(11) Uani 1 2 d SD . .
H1W H 0.027(18) -0.126(14) 0.274(13) 0.298 Uiso 1 1 d D . .
Cl1 Cl 0.2173(2) -0.0640(3) 0.30863(16) 0.1008(12) Uani 1 1 d . . .
O1S O 0.3217(11) -0.1000(16) 0.2243(6) 0.094(6) Uani 0.50 1 d P . .
H1S H 0.2939 -0.1055 0.2486 0.141 Uiso 0.50 1 calc PR . .
C1S C 0.3998(14) -0.1229(15) 0.2547(8) 0.055(5) Uani 0.50 1 d P . .
H1S1 H 0.4337 -0.1068 0.2283 0.082 Uiso 0.50 1 calc PR . .
H1S2 H 0.4043 -0.1954 0.2646 0.082 Uiso 0.50 1 calc PR . .
H1S3 H 0.4194 -0.0836 0.2936 0.082 Uiso 0.50 1 calc PR . .

loop_
_atom_site_aniso_label
_atom_site_aniso_U_11
_atom_site_aniso_U_22
_atom_site_aniso_U_33
_atom_site_aniso_U_23
_atom_site_aniso_U_13
_atom_site_aniso_U_12
Ni1 0.0581(10) 0.0105(6) 0.0371(8) 0.0021(7) 0.0090(7) 0.0018(7)
N1 0.067(5) 0.015(3) 0.046(5) 0.012(3) 0.010(4) -0.001(3)
N2 0.063(5) 0.024(4) 0.061(5) 0.011(4) 0.004(4) 0.006(3)
N3 0.075(5) 0.013(3) 0.034(4) 0.003(3) 0.010(4) 0.000(3)
N4 0.056(5) 0.019(3) 0.040(4) -0.005(3) 0.007(3) -0.005(3)
C1 0.043(5) 0.014(4) 0.065(6) -0.004(4) 0.008(4) 0.003(3)
C2 0.059(6) 0.030(5) 0.066(7) -0.011(5) 0.017(5) -0.001(4)
C3 0.066(7) 0.035(6) 0.078(7) -0.012(5) 0.015(6) -0.014(5)
C4 0.068(7) 0.025(5) 0.126(11) -0.010(6) 0.031(7) 0.004(5)
C5 0.073(7) 0.028(5) 0.099(9) 0.000(6) 0.019(7) -0.004(5)
C6 0.043(5) 0.018(4) 0.082(8) 0.009(5) 0.002(5) 0.004(4)
C7 0.058(6) 0.021(4) 0.058(6) 0.013(4) 0.015(5) -0.002(4)
C8 0.071(7) 0.044(6) 0.078(8) 0.027(6) -0.003(6) 0.004(5)
C9 0.103(9) 0.039(6) 0.062(7) 0.021(5) 0.016(6) 0.005(6)
C10 0.082(7) 0.022(4) 0.044(5) 0.014(4) 0.009(5) -0.015(4)
C11 0.063(6) 0.015(4) 0.035(5) 0.000(3) 0.014(4) -0.002(4)
C12 0.083(7) 0.043(6) 0.040(5) -0.001(5) 0.010(5) -0.006(5)
C13 0.072(6) 0.034(5) 0.034(5) 0.005(4) 0.008(5) -0.004(4)
C14 0.053(5) 0.016(4) 0.041(5) -0.006(4) -0.001(4) -0.015(4)
C15 0.056(6) 0.021(4) 0.048(5) 0.002(4) 0.010(4) -0.006(4)
C16 0.083(7) 0.027(5) 0.054(6) 0.001(4) 0.027(5) 0.007(5)
C17 0.059(6) 0.037(5) 0.055(6) 0.016(5) 0.009(5) 0.001(4)
C18 0.074(7) 0.020(4) 0.063(6) 0.005(4) 0.021(5) 0.001(4)
C19 0.060(6) 0.022(4) 0.053(6) -0.003(4) 0.014(5) 0.000(4)
C20 0.081(7) 0.026(5) 0.070(7) -0.005(5) 0.030(6) 0.010(5)
C21 0.109(9) 0.056(7) 0.060(7) 0.028(6) 0.025(6) -0.005(6)
C22 0.084(7) 0.025(5) 0.072(7) -0.003(5) 0.033(6) -0.003(5)
O2S 0.134(17) 0.113(17) 0.069(11) -0.011(11) 0.030(11) -0.003(12)
C2S 0.40(8) 0.054(16) 0.11(3) 0.013(16) 0.16(4) 0.07(3)
O1W 0.33(3) 0.098(15) 0.25(3) 0.000 0.21(3) 0.000
Cl1 0.115(3) 0.091(3) 0.084(2) 0.047(2) 0.0167(19) 0.006(2)
O1S 0.109(13) 0.146(16) 0.036(8) -0.045(10) 0.036(9) -0.082(13)
C1S 0.094(17) 0.047(11) 0.029(10) -0.003(9) 0.028(11) 0.007(11)

loop_
_atom_type_symbol
_atom_type_description
_atom_type_scat_dispersion_real
_atom_type_scat_dispersion_imag
_atom_type_scat_source
C C 0.0033 0.0016 'International Tables Vol C Tables 4.2.6.8 and 6.1.1.4'
H H 0.0000 0.0000 'International Tables Vol C Tables 4.2.6.8 and 6.1.1.4'
N N 0.0061 0.0033 'International Tables Vol C Tables 4.2.6.8 and 6.1.1.4'
Cl Cl 0.1484 0.1585 'International Tables Vol C Tables 4.2.6.8 and 6.1.1.4'
Ni Ni 0.3393 1.1124 'International Tables Vol C Tables 4.2.6.8 and 6.1.1.4'
O O 0.0106 0.0060 'International Tables Vol C Tables 4.2.6.8 and 6.1.1.4'

loop_
_geom_angle_atom_site_label_1
_geom_angle_atom_site_label_2
_geom_angle_atom_site_label_3
_geom_angle
_geom_angle_site_symmetry_1
_geom_angle_site_symmetry_3
N1 Ni1 N1 179.997(1) . 5
N1 Ni1 C11 86.3(3) . .
N1 Ni1 C11 93.7(3) 5 .
N1 Ni1 C11 93.7(3) . 5
N1 Ni1 C11 86.3(3) 5 5
C11 Ni1 C11 179.997(1) . 5
C7 N1 C1 107.5(7) . .
C7 N1 Ni1 121.6(6) . .
C1 N1 Ni1 131.0(6) . .
C6 N2 C7 105.7(7) . .
C6 N2 C8 126.4(8) . .
C7 N2 C8 127.9(9) . .
C11 N3 C12 112.1(7) . .
C11 N3 C10 122.0(7) . .
C12 N3 C10 125.4(7) . .
C11 N4 C13 110.0(7) . .
C11 N4 C14 124.0(6) . .
C13 N4 C14 125.6(7) . .
C6 C1 C2 121.5(8) . .
C6 C1 N1 107.0(8) . .
C2 C1 N1 131.3(8) . .
C3 C2 C1 116.7(9) . .
C2 C3 C4 122.1(11) . .
C5 C4 C3 123.2(10) . .
C4 C5 C6 114.5(10) . .
N2 C6 C1 108.7(8) . .
N2 C6 C5 129.4(9) . .
C1 C6 C5 121.9(11) . .
N1 C7 N2 111.1(8) . .
N1 C7 C10 123.9(7) . .
N2 C7 C10 124.6(8) . .
N2 C8 C9 112.8(8) . .
C7 C10 N3 107.2(7) . .
N3 C11 N4 104.5(7) . .
N3 C11 Ni1 122.0(6) . .
N4 C11 Ni1 133.3(6) . .
C13 C12 N3 105.4(8) . .
C12 C13 N4 108.0(8) . .
C19 C14 C15 121.3(8) . .
C19 C14 N4 120.3(8) . .
C15 C14 N4 118.5(7) . .
C16 C15 C14 119.4(8) . .
C16 C15 C20 117.4(8) . .
C14 C15 C20 123.1(8) . .
C15 C16 C17 119.9(9) . .
C18 C17 C16 118.9(8) . .
C18 C17 C21 121.2(9) . .
C16 C17 C21 119.9(9) . .
C17 C18 C19 122.3(8) . .
C18 C19 C14 118.2(8) . .
C18 C19 C22 119.4(8) . .
C14 C19 C22 122.3(8) . .

loop_
_geom_bond_atom_site_label_1
_geom_bond_atom_site_label_2
_geom_bond_distance
_geom_bond_site_symmetry_2
Ni1 N1 1.891(7) .
Ni1 N1 1.891(7) 5
Ni1 C11 1.909(8) .
Ni1 C11 1.909(8) 5
N1 C7 1.318(11) .
N1 C1 1.401(11) .
N2 C6 1.373(12) .
N2 C7 1.393(11) .
N2 C8 1.465(11) .
N3 C11 1.338(10) .
N3 C12 1.409(11) .
N3 C10 1.488(10) .
N4 C11 1.374(10) .
N4 C13 1.396(10) .
N4 C14 1.448(10) .
C1 C6 1.385(12) .
C1 C2 1.397(13) .
C2 C3 1.350(13) .
C3 C4 1.402(15) .
C4 C5 1.366(16) .
C5 C6 1.422(14) .
C7 C10 1.475(13) .
C8 C9 1.510(14) .
C12 C13 1.339(12) .
C14 C19 1.390(11) .
C14 C15 1.399(12) .
C15 C16 1.378(12) .
C15 C20 1.530(11) .
C16 C17 1.420(12) .
C17 C18 1.373(13) .
C17 C21 1.519(12) .
C18 C19 1.382(12) .
C19 C22 1.499(12) .
O2S C2S 1.33(3) .
O1S C1S 1.30(2) .

loop_
_geom_hbond_atom_site_label_D
_geom_hbond_atom_site_label_H
_geom_hbond_atom_site_label_A
_geom_hbond_distance_DH
_geom_hbond_distance_HA
_geom_hbond_distance_DA
_geom_hbond_angle_DHA
O2S H2S Cl1 0.83 2.20 3.02(2) 168.5
O1W H1W O2S 0.850(5) 2.13(10) 2.93(3) 158(26)
O1S H1S Cl1 0.83 2.22 3.011(16) 160.8
